data_7129099
loop_
_publ_author_name
'Ito, Shotaro'
'Ishii, Youichi'
'Ishimura, Kazuya'
'Kuwabara, Takuya'

_publ_section_title
;
 A new strategy for hyperconjugative antiaromatic compounds utilizing
 negative charges: a dibenzo[<i>b</i>,<i>f</i>]silepinyl dianion.
;
_journal_issue 86
_journal_name_full 'Chemical communications (Cambridge, England)'
_journal_page_first 11330
_journal_page_last 11333
_journal_paper_doi 10.1039/d1cc04434f
_journal_volume 57
_journal_year 2021
_chemical_formula_sum 'C26 H20 Si'
_chemical_formula_weight 360.51
_space_group_crystal_system triclinic
_space_group_IT_number 2
_space_group_name_Hall '-P 1'
_space_group_name_H-M_alt 'P -1'
_atom_sites_solution_hydrogens geom
_audit_creation_method SHELXL-2018/3
_audit_update_record
;
2021-07-29 deposited with the CCDC.	2021-10-12 downloaded from the CCDC.
;
_cell_angle_alpha 79.734(7)
_cell_angle_beta 81.052(8)
_cell_angle_gamma 74.730(8)
_cell_formula_units_Z 2
_cell_length_a 9.1512(14)
_cell_length_b 10.0552(16)
_cell_length_c 11.032(2)
_cell_measurement_reflns_used 2924
_cell_measurement_temperature 93(2)
_cell_measurement_theta_max 31.2564
_cell_measurement_theta_min 2.6297
_cell_volume 957.3(3)
_computing_cell_refinement 'RIGAKU CrystalClear'
_computing_data_collection 'RIGAKU CrystalClear'
_computing_data_reduction 'RIGAKU CrystalClear'
_computing_molecular_graphics 'Yadokari-XG 2009(Wakita Nemoto et al.)'
_computing_publication_material 'Yadokari-XG 2009(Wakita,Nemoto et al.)'
_computing_structure_refinement 'SHELXL-2018/3 (Sheldrick, 2018)'
_computing_structure_solution 'SHELXT 2018/2 (Sheldrick, 2018)'
_diffrn_ambient_temperature 93(2)
_diffrn_detector_area_resol_mean 28.5714
_diffrn_measured_fraction_theta_full 0.982
_diffrn_measured_fraction_theta_max 0.973
_diffrn_measurement_device_type 'Rigaku VariMax Saturn'
_diffrn_measurement_method 'omega scans'
_diffrn_radiation_monochromator Confocal
_diffrn_radiation_source 'rotating-anode X-ray tube'
_diffrn_radiation_type MoK\a
_diffrn_radiation_wavelength 0.71075
_diffrn_reflns_av_R_equivalents 0.0322
_diffrn_reflns_av_unetI/netI 0.0592
_diffrn_reflns_Laue_measured_fraction_full 0.982
_diffrn_reflns_Laue_measured_fraction_max 0.973
_diffrn_reflns_limit_h_max 11
_diffrn_reflns_limit_h_min -10
_diffrn_reflns_limit_k_max 12
_diffrn_reflns_limit_k_min -12
_diffrn_reflns_limit_l_max 13
_diffrn_reflns_limit_l_min -12
_diffrn_reflns_number 7343
_diffrn_reflns_point_group_measured_fraction_full 0.982
_diffrn_reflns_point_group_measured_fraction_max 0.973
_diffrn_reflns_theta_full 25.242
_diffrn_reflns_theta_max 26.498
_diffrn_reflns_theta_min 3.038
_exptl_absorpt_coefficient_mu 0.130
_exptl_absorpt_correction_T_max 1.0000
_exptl_absorpt_correction_T_min 0.8544
_exptl_absorpt_correction_type multi-scan
_exptl_absorpt_process_details 'Jacobson, R. (1998) Private communication'
_exptl_crystal_colour Colorless
_exptl_crystal_density_diffrn 1.251
_exptl_crystal_description Prism
_exptl_crystal_F_000 380
_exptl_crystal_size_max 0.080
_exptl_crystal_size_mid 0.070
_exptl_crystal_size_min 0.060
_refine_diff_density_max 0.271
_refine_diff_density_min -0.359
_refine_diff_density_rms 0.077
_refine_ls_extinction_method none
_refine_ls_goodness_of_fit_ref 1.009
_refine_ls_hydrogen_treatment constr
_refine_ls_matrix_type full
_refine_ls_number_parameters 244
_refine_ls_number_reflns 3858
_refine_ls_number_restraints 0
_refine_ls_restrained_S_all 1.009
_refine_ls_R_factor_all 0.0673
_refine_ls_R_factor_gt 0.0450
_refine_ls_shift/su_max 0.001
_refine_ls_shift/su_mean 0.000
_refine_ls_structure_factor_coef Fsqd
_refine_ls_weighting_details 'w=1/[\s^2^(Fo^2^)+(0.0616P)^2^] where P=(Fo^2^+2Fc^2^)/3'
_refine_ls_weighting_scheme calc
_refine_ls_wR_factor_gt 0.1012
_refine_ls_wR_factor_ref 0.1110
_reflns_Friedel_coverage 0.000
_reflns_number_gt 2719
_reflns_number_total 3858
_reflns_threshold_expression 'I > 2\s(I)'
_cod_data_source_file d1cc04434f2.cif
_cod_data_source_block ydkr
_cod_depositor_comments
;
The following automatic conversions were performed:

data item '_exptl_absorpt_correction_type' value 'Multi-scan' was
changed to 'multi-scan' in accordance with the
/home/data/users/saulius/crontab/automatic-downloads/rss-feeds/RSC/lib/dictionaries/cif_core.dic
dictionary named 'cif_core.dic' version 2.4.2 last updated on
2011-04-26.

Automatic conversion script
Id: cif_fix_values 7556 2019-12-06 15:28:31Z antanas 

 Adding full bibliography for 7129099--7129101.cif.
;
_cod_database_code 7129099
_shelx_shelxl_version_number 2018/3
_shelx_space_group_comment
;
The symmetry employed for this shelxl refinement is uniquely defined
by the following loop, which should always be used as a source of
symmetry information in preference to the above space-group names.
They are only intended as comments.
;
_shelx_estimated_absorpt_t_min 0.990
_shelx_estimated_absorpt_t_max 0.992

loop_
_space_group_symop_operation_xyz
'x, y, z'
'-x, -y, -z'

loop_
_atom_site_label
_atom_site_type_symbol
_atom_site_fract_x
_atom_site_fract_y
_atom_site_fract_z
_atom_site_U_iso_or_equiv
_atom_site_adp_type
_atom_site_occupancy
_atom_site_site_symmetry_order
_atom_site_calc_flag
_atom_site_refinement_flags_posn
_atom_site_refinement_flags_adp
_atom_site_refinement_flags_occupancy
_atom_site_disorder_assembly
_atom_site_disorder_group
Si1 Si 0.61613(5) 0.67011(5) 0.75289(5) 0.01438(14) Uani 1 1 d . . . . .
C1 C 0.66150(19) 0.78941(18) 0.60969(16) 0.0145(4) Uani 1 1 d . . . . .
C2 C 0.6011(2) 0.78562(19) 0.50003(17) 0.0165(4) Uani 1 1 d . . . . .
C3 C 0.5025(2) 0.6943(2) 0.48910(18) 0.0197(4) Uani 1 1 d . . . . .
H3 H 0.525311 0.655595 0.413874 0.024 Uiso 1 1 calc R U . . .
C4 C 0.3870(2) 0.6557(2) 0.56524(18) 0.0201(4) Uani 1 1 d . . . . .
H4 H 0.341734 0.595676 0.534219 0.024 Uiso 1 1 calc R U . . .
C5 C 0.3188(2) 0.69075(19) 0.68829(17) 0.0178(4) Uani 1 1 d . . . . .
C6 C 0.4039(2) 0.70276(18) 0.78059(17) 0.0158(4) Uani 1 1 d . . . . .
C7 C 0.75329(19) 0.88223(19) 0.60502(17) 0.0177(4) Uani 1 1 d . . . . .
H7 H 0.793984 0.886249 0.678056 0.021 Uiso 1 1 calc R U . . .
C8 C 0.7866(2) 0.96858(19) 0.49676(18) 0.0195(4) Uani 1 1 d . . . . .
H8 H 0.848075 1.031505 0.496364 0.023 Uiso 1 1 calc R U . . .
C9 C 0.7292(2) 0.9621(2) 0.38892(18) 0.0201(4) Uani 1 1 d . . . . .
H9 H 0.752242 1.019948 0.314143 0.024 Uiso 1 1 calc R U . . .
C10 C 0.6386(2) 0.8715(2) 0.39100(17) 0.0205(4) Uani 1 1 d . . . . .
H10 H 0.600767 0.867097 0.316746 0.025 Uiso 1 1 calc R U . . .
C11 C 0.1590(2) 0.7159(2) 0.71318(18) 0.0215(4) Uani 1 1 d . . . . .
H11 H 0.101676 0.702951 0.653351 0.026 Uiso 1 1 calc R U . . .
C12 C 0.0845(2) 0.7592(2) 0.82353(18) 0.0235(5) Uani 1 1 d . . . . .
H12 H -0.023626 0.778739 0.837701 0.028 Uiso 1 1 calc R U . . .
C13 C 0.1664(2) 0.7742(2) 0.91339(18) 0.0228(4) Uani 1 1 d . . . . .
H13 H 0.115037 0.804481 0.988993 0.027 Uiso 1 1 calc R U . . .
C14 C 0.3241(2) 0.74460(19) 0.89207(17) 0.0180(4) Uani 1 1 d . . . . .
H14 H 0.379887 0.752926 0.954946 0.022 Uiso 1 1 calc R U . . .
C15 C 0.7089(2) 0.48538(19) 0.73044(17) 0.0161(4) Uani 1 1 d . . . . .
C16 C 0.8560(2) 0.4525(2) 0.66550(18) 0.0225(4) Uani 1 1 d . . . . .
H16 H 0.904132 0.525372 0.629101 0.027 Uiso 1 1 calc R U . . .
C17 C 0.9321(2) 0.3155(2) 0.65366(19) 0.0262(5) Uani 1 1 d . . . . .
H17 H 1.031041 0.295321 0.609171 0.031 Uiso 1 1 calc R U . . .
C18 C 0.8635(2) 0.2086(2) 0.70676(19) 0.0266(5) Uani 1 1 d . . . . .
H18 H 0.915903 0.114765 0.699626 0.032 Uiso 1 1 calc R U . . .
C19 C 0.7189(2) 0.2378(2) 0.77014(18) 0.0257(5) Uani 1 1 d . . . . .
H19 H 0.671507 0.164185 0.805657 0.031 Uiso 1 1 calc R U . . .
C20 C 0.6425(2) 0.3753(2) 0.78204(17) 0.0203(4) Uani 1 1 d . . . . .
H20 H 0.543305 0.394267 0.826183 0.024 Uiso 1 1 calc R U . . .
C21 C 0.68655(19) 0.70952(19) 0.89008(16) 0.0146(4) Uani 1 1 d . . . . .
C22 C 0.65486(19) 0.8458(2) 0.91823(17) 0.0185(4) Uani 1 1 d . . . . .
H22 H 0.594927 0.919734 0.867178 0.022 Uiso 1 1 calc R U . . .
C23 C 0.7089(2) 0.8752(2) 1.01873(18) 0.0231(4) Uani 1 1 d . . . . .
H23 H 0.687044 0.968456 1.035221 0.028 Uiso 1 1 calc R U . . .
C24 C 0.7950(2) 0.7679(2) 1.09520(18) 0.0250(5) Uani 1 1 d . . . . .
H24 H 0.833243 0.787864 1.163490 0.030 Uiso 1 1 calc R U . . .
C25 C 0.8251(2) 0.6321(2) 1.07176(17) 0.0233(5) Uani 1 1 d . . . . .
H25 H 0.882015 0.558461 1.125063 0.028 Uiso 1 1 calc R U . . .
C26 C 0.7720(2) 0.6034(2) 0.97006(17) 0.0185(4) Uani 1 1 d . . . . .
H26 H 0.794053 0.509832 0.954469 0.022 Uiso 1 1 calc R U . . .

loop_
_atom_site_aniso_label
_atom_site_aniso_U_11
_atom_site_aniso_U_22
_atom_site_aniso_U_33
_atom_site_aniso_U_23
_atom_site_aniso_U_13
_atom_site_aniso_U_12
Si1 0.0138(3) 0.0134(3) 0.0165(3) -0.00222(19) -0.0043(2) -0.0027(2)
C1 0.0117(9) 0.0136(9) 0.0168(9) -0.0036(7) -0.0022(7) 0.0010(7)
C2 0.0146(9) 0.0146(9) 0.0183(10) -0.0045(7) -0.0014(7) 0.0013(8)
C3 0.0204(10) 0.0195(10) 0.0199(10) -0.0084(8) -0.0068(8) 0.0001(8)
C4 0.0215(10) 0.0171(10) 0.0243(10) -0.0060(8) -0.0094(8) -0.0036(8)
C5 0.0179(9) 0.0129(9) 0.0231(10) 0.0006(7) -0.0066(8) -0.0042(8)
C6 0.0172(9) 0.0118(9) 0.0190(10) 0.0011(7) -0.0045(8) -0.0051(7)
C7 0.0149(9) 0.0175(10) 0.0195(10) -0.0039(7) -0.0042(8) 0.0003(8)
C8 0.0173(10) 0.0145(9) 0.0260(11) -0.0036(8) -0.0010(8) -0.0028(8)
C9 0.0194(10) 0.0173(10) 0.0184(10) -0.0005(8) 0.0002(8) 0.0019(8)
C10 0.0201(10) 0.0220(10) 0.0160(10) -0.0049(8) -0.0028(8) 0.0025(8)
C11 0.0201(10) 0.0216(10) 0.0251(11) 0.0034(8) -0.0097(8) -0.0095(8)
C12 0.0150(10) 0.0260(11) 0.0277(11) 0.0030(9) -0.0032(8) -0.0062(9)
C13 0.0193(10) 0.0254(11) 0.0223(11) -0.0012(8) 0.0004(8) -0.0062(9)
C14 0.0190(10) 0.0158(9) 0.0194(10) 0.0018(7) -0.0053(8) -0.0056(8)
C15 0.0171(9) 0.0154(9) 0.0164(9) -0.0028(7) -0.0087(7) -0.0006(8)
C16 0.0199(10) 0.0216(11) 0.0262(11) -0.0043(8) -0.0061(8) -0.0028(9)
C17 0.0228(11) 0.0250(11) 0.0294(11) -0.0091(9) -0.0072(9) 0.0025(9)
C18 0.0347(12) 0.0154(10) 0.0289(11) -0.0084(8) -0.0148(9) 0.0049(9)
C19 0.0384(12) 0.0158(10) 0.0256(11) -0.0003(8) -0.0120(9) -0.0083(9)
C20 0.0240(10) 0.0206(10) 0.0169(10) -0.0023(8) -0.0058(8) -0.0047(8)
C21 0.0094(9) 0.0177(9) 0.0168(9) -0.0022(7) 0.0000(7) -0.0042(8)
C22 0.0143(9) 0.0200(10) 0.0201(10) -0.0041(8) -0.0024(8) -0.0013(8)
C23 0.0206(10) 0.0252(11) 0.0251(11) -0.0133(8) -0.0008(8) -0.0030(9)
C24 0.0195(10) 0.0401(13) 0.0176(10) -0.0109(9) -0.0013(8) -0.0068(9)
C25 0.0215(10) 0.0309(12) 0.0164(10) -0.0003(8) -0.0051(8) -0.0046(9)
C26 0.0189(10) 0.0186(10) 0.0174(10) -0.0008(7) -0.0018(8) -0.0049(8)

loop_
_atom_type_symbol
_atom_type_description
_atom_type_scat_dispersion_real
_atom_type_scat_dispersion_imag
_atom_type_scat_source
C C 0.0033 0.0016 'International Tables Vol C Tables 4.2.6.8 and 6.1.1.4'
Si Si 0.0817 0.0704 'International Tables Vol C Tables 4.2.6.8 and 6.1.1.4'
H H 0.0000 0.0000 'International Tables Vol C Tables 4.2.6.8 and 6.1.1.4'

loop_
_geom_angle_atom_site_label_1
_geom_angle_atom_site_label_2
_geom_angle_atom_site_label_3
_geom_angle
_geom_angle_site_symmetry_1
_geom_angle_site_symmetry_3
_geom_angle_publ_flag
C6 Si1 C1 106.71(8) . . ?
C6 Si1 C15 112.05(8) . . ?
C1 Si1 C15 109.62(8) . . ?
C6 Si1 C21 108.70(8) . . ?
C1 Si1 C21 110.91(8) . . ?
C15 Si1 C21 108.85(8) . . ?
C7 C1 C2 118.17(17) . . ?
C7 C1 Si1 123.23(14) . . ?
C2 C1 Si1 118.60(14) . . ?
C10 C2 C1 119.01(17) . . ?
C10 C2 C3 115.92(17) . . ?
C1 C2 C3 125.05(17) . . ?
C4 C3 C2 132.18(18) . . ?
C4 C3 H3 113.9 . . ?
C2 C3 H3 113.9 . . ?
C3 C4 C5 130.77(18) . . ?
C3 C4 H4 114.6 . . ?
C5 C4 H4 114.6 . . ?
C11 C5 C6 119.15(17) . . ?
C11 C5 C4 117.10(17) . . ?
C6 C5 C4 123.74(16) . . ?
C14 C6 C5 118.11(16) . . ?
C14 C6 Si1 120.84(14) . . ?
C5 C6 Si1 121.02(13) . . ?
C8 C7 C1 121.96(18) . . ?
C8 C7 H7 119.0 . . ?
C1 C7 H7 119.0 . . ?
C7 C8 C9 119.44(18) . . ?
C7 C8 H8 120.3 . . ?
C9 C8 H8 120.3 . . ?
C10 C9 C8 119.74(18) . . ?
C10 C9 H9 120.1 . . ?
C8 C9 H9 120.1 . . ?
C9 C10 C2 121.65(18) . . ?
C9 C10 H10 119.2 . . ?
C2 C10 H10 119.2 . . ?
C12 C11 C5 120.88(18) . . ?
C12 C11 H11 119.6 . . ?
C5 C11 H11 119.6 . . ?
C13 C12 C11 120.39(18) . . ?
C13 C12 H12 119.8 . . ?
C11 C12 H12 119.8 . . ?
C12 C13 C14 119.33(18) . . ?
C12 C13 H13 120.3 . . ?
C14 C13 H13 120.3 . . ?
C13 C14 C6 122.06(18) . . ?
C13 C14 H14 119.0 . . ?
C6 C14 H14 119.0 . . ?
C20 C15 C16 117.43(17) . . ?
C20 C15 Si1 122.69(14) . . ?
C16 C15 Si1 119.76(15) . . ?
C17 C16 C15 121.28(19) . . ?
C17 C16 H16 119.4 . . ?
C15 C16 H16 119.4 . . ?
C18 C17 C16 119.84(18) . . ?
C18 C17 H17 120.1 . . ?
C16 C17 H17 120.1 . . ?
C19 C18 C17 120.16(18) . . ?
C19 C18 H18 119.9 . . ?
C17 C18 H18 119.9 . . ?
C18 C19 C20 120.01(19) . . ?
C18 C19 H19 120.0 . . ?
C20 C19 H19 120.0 . . ?
C15 C20 C19 121.27(18) . . ?
C15 C20 H20 119.4 . . ?
C19 C20 H20 119.4 . . ?
C26 C21 C22 117.08(17) . . ?
C26 C21 Si1 121.24(14) . . ?
C22 C21 Si1 121.68(14) . . ?
C23 C22 C21 121.66(18) . . ?
C23 C22 H22 119.2 . . ?
C21 C22 H22 119.2 . . ?
C22 C23 C24 119.83(19) . . ?
C22 C23 H23 120.1 . . ?
C24 C23 H23 120.1 . . ?
C25 C24 C23 119.93(19) . . ?
C25 C24 H24 120.0 . . ?
C23 C24 H24 120.0 . . ?
C24 C25 C26 119.99(19) . . ?
C24 C25 H25 120.0 . . ?
C26 C25 H25 120.0 . . ?
C25 C26 C21 121.49(18) . . ?
C25 C26 H26 119.3 . . ?
C21 C26 H26 119.3 . . ?

loop_
_geom_bond_atom_site_label_1
_geom_bond_atom_site_label_2
_geom_bond_distance
_geom_bond_site_symmetry_2
_geom_bond_publ_flag
Si1 C6 1.8680(18) . ?
Si1 C1 1.8682(19) . ?
Si1 C15 1.8709(19) . ?
Si1 C21 1.8748(19) . ?
C1 C7 1.401(3) . ?
C1 C2 1.416(2) . ?
C2 C10 1.403(3) . ?
C2 C3 1.476(3) . ?
C3 C4 1.341(3) . ?
C3 H3 0.9500 . ?
C4 C5 1.465(3) . ?
C4 H4 0.9500 . ?
C5 C11 1.408(2) . ?
C5 C6 1.413(2) . ?
C6 C14 1.402(3) . ?
C7 C8 1.389(3) . ?
C7 H7 0.9500 . ?
C8 C9 1.391(3) . ?
C8 H8 0.9500 . ?
C9 C10 1.379(3) . ?
C9 H9 0.9500 . ?
C10 H10 0.9500 . ?
C11 C12 1.382(3) . ?
C11 H11 0.9500 . ?
C12 C13 1.382(3) . ?
C12 H12 0.9500 . ?
C13 C14 1.386(3) . ?
C13 H13 0.9500 . ?
C14 H14 0.9500 . ?
C15 C20 1.393(3) . ?
C15 C16 1.409(3) . ?
C16 C17 1.389(3) . ?
C16 H16 0.9500 . ?
C17 C18 1.382(3) . ?
C17 H17 0.9500 . ?
C18 C19 1.380(3) . ?
C18 H18 0.9500 . ?
C19 C20 1.395(3) . ?
C19 H19 0.9500 . ?
C20 H20 0.9500 . ?
C21 C26 1.403(2) . ?
C21 C22 1.405(3) . ?
C22 C23 1.388(3) . ?
C22 H22 0.9500 . ?
C23 C24 1.390(3) . ?
C23 H23 0.9500 . ?
C24 C25 1.383(3) . ?
C24 H24 0.9500 . ?
C25 C26 1.392(3) . ?
C25 H25 0.9500 . ?
C26 H26 0.9500 . ?

loop_
_geom_torsion_atom_site_label_1
_geom_torsion_atom_site_label_2
_geom_torsion_atom_site_label_3
_geom_torsion_atom_site_label_4
_geom_torsion
_geom_torsion_site_symmetry_1
_geom_torsion_site_symmetry_2
_geom_torsion_site_symmetry_3
_geom_torsion_site_symmetry_4
_geom_torsion_publ_flag
C6 Si1 C1 C7 125.94(15) . . . . ?
C15 Si1 C1 C7 -112.52(15) . . . . ?
C21 Si1 C1 C7 7.71(17) . . . . ?
C6 Si1 C1 C2 -54.43(15) . . . . ?
C15 Si1 C1 C2 67.11(15) . . . . ?
C21 Si1 C1 C2 -172.66(13) . . . . ?
C7 C1 C2 C10 1.7(2) . . . . ?
Si1 C1 C2 C10 -177.91(13) . . . . ?
C7 C1 C2 C3 -179.93(16) . . . . ?
Si1 C1 C2 C3 0.4(2) . . . . ?
C10 C2 C3 C4 -141.2(2) . . . . ?
C1 C2 C3 C4 40.4(3) . . . . ?
C2 C3 C4 C5 -0.7(4) . . . . ?
C3 C4 C5 C11 140.3(2) . . . . ?
C3 C4 C5 C6 -38.5(3) . . . . ?
C11 C5 C6 C14 -2.3(3) . . . . ?
C4 C5 C6 C14 176.44(17) . . . . ?
C11 C5 C6 Si1 179.83(13) . . . . ?
C4 C5 C6 Si1 -1.4(3) . . . . ?
C1 Si1 C6 C14 -121.85(15) . . . . ?
C15 Si1 C6 C14 118.16(15) . . . . ?
C21 Si1 C6 C14 -2.18(17) . . . . ?
C1 Si1 C6 C5 55.92(17) . . . . ?
C15 Si1 C6 C5 -64.07(17) . . . . ?
C21 Si1 C6 C5 175.59(14) . . . . ?
C2 C1 C7 C8 -0.4(3) . . . . ?
Si1 C1 C7 C8 179.21(13) . . . . ?
C1 C7 C8 C9 -0.8(3) . . . . ?
C7 C8 C9 C10 0.7(3) . . . . ?
C8 C9 C10 C2 0.6(3) . . . . ?
C1 C2 C10 C9 -1.9(3) . . . . ?
C3 C2 C10 C9 179.64(15) . . . . ?
C6 C5 C11 C12 3.5(3) . . . . ?
C4 C5 C11 C12 -175.37(18) . . . . ?
C5 C11 C12 C13 -2.1(3) . . . . ?
C11 C12 C13 C14 -0.4(3) . . . . ?
C12 C13 C14 C6 1.5(3) . . . . ?
C5 C6 C14 C13 -0.1(3) . . . . ?
Si1 C6 C14 C13 177.72(14) . . . . ?
C6 Si1 C15 C20 -27.26(18) . . . . ?
C1 Si1 C15 C20 -145.54(15) . . . . ?
C21 Si1 C15 C20 92.99(17) . . . . ?
C6 Si1 C15 C16 156.77(14) . . . . ?
C1 Si1 C15 C16 38.49(17) . . . . ?
C21 Si1 C15 C16 -82.98(16) . . . . ?
C20 C15 C16 C17 -0.2(3) . . . . ?
Si1 C15 C16 C17 176.01(15) . . . . ?
C15 C16 C17 C18 -0.3(3) . . . . ?
C16 C17 C18 C19 0.8(3) . . . . ?
C17 C18 C19 C20 -0.8(3) . . . . ?
C16 C15 C20 C19 0.2(3) . . . . ?
Si1 C15 C20 C19 -175.89(14) . . . . ?
C18 C19 C20 C15 0.3(3) . . . . ?
C6 Si1 C21 C26 111.74(15) . . . . ?
C1 Si1 C21 C26 -131.25(14) . . . . ?
C15 Si1 C21 C26 -10.56(17) . . . . ?
C6 Si1 C21 C22 -67.52(16) . . . . ?
C1 Si1 C21 C22 49.50(16) . . . . ?
C15 Si1 C21 C22 170.18(14) . . . . ?
C26 C21 C22 C23 1.7(3) . . . . ?
Si1 C21 C22 C23 -179.04(14) . . . . ?
C21 C22 C23 C24 -0.8(3) . . . . ?
C22 C23 C24 C25 -0.8(3) . . . . ?
C23 C24 C25 C26 1.4(3) . . . . ?
C24 C25 C26 C21 -0.5(3) . . . . ?
C22 C21 C26 C25 -1.0(3) . . . . ?
Si1 C21 C26 C25 179.72(14) . . . . ?
